data_7212412
loop_
_publ_author_name
'Konarev, Dmitri V.'
'Khasanov, Salavat S.'
'Simonov, Sergey V.'
'Yudanova, Evgeniya I.'
'Lyubovskaya, Rimma N.'

_publ_section_title
;
 The formation of diamagnetic singly bonded (C70&#x2212;)2 dimers in ionic
 complexes of fullerene C70 with tetrakis(dimethylaminoethylene)
;
_journal_issue 11
_journal_name_full CrystEngComm
_journal_page_first 3542
_journal_paper_doi 10.1039/b927130a
_journal_volume 12
_journal_year 2010
_chemical_formula_moiety '2(C70), 2(C10 H24 N4), 2(C6 H4 Cl2)'
_chemical_formula_sum 'C172 H56 Cl4 N8'
_chemical_formula_weight 2376.05
_chemical_name_systematic
;
?
;
_space_group_IT_number 14
_symmetry_cell_setting monoclinic
_symmetry_space_group_name_Hall '-P 2ybc'
_symmetry_space_group_name_H-M 'P 1 21/c 1'
_atom_sites_solution_hydrogens geom
_atom_sites_solution_primary direct
_atom_sites_solution_secondary difmap
_audit_creation_method
;
CrysAlisPro, Oxford Diffraction Ltd.,
Version 1.171.33.41 (release 06-05-2009 CrysAlis171 .NET)
(compiled May 6 2009,17:20:42)
SHELXL-97
;
_cell_angle_alpha 90.00
_cell_angle_beta 110.19(1)
_cell_angle_gamma 90.00
_cell_formula_units_Z 2
_cell_length_a 16.919(1)
_cell_length_b 17.141(1)
_cell_length_c 18.257(2)
_cell_measurement_reflns_used 17212
_cell_measurement_temperature 100(1)
_cell_measurement_theta_max 30.7561
_cell_measurement_theta_min 3.0562
_cell_volume 4969.3(8)
_computing_cell_refinement
;
CrysAlisPro, Oxford Diffraction Ltd.,
Version 1.171.33.41 (release 06-05-2009 CrysAlis171 .NET)
(compiled May 6 2009,17:20:42)
;
_computing_data_collection
;
CrysAlisPro, Oxford Diffraction Ltd.,
Version 1.171.33.41 (release 06-05-2009 CrysAlis171 .NET)
(compiled May 6 2009,17:20:42)
;
_computing_data_reduction
;
CrysAlisPro, Oxford Diffraction Ltd.,
Version 1.171.33.41 (release 06-05-2009 CrysAlis171 .NET)
(compiled May 6 2009,17:20:42)
;
_computing_structure_refinement 'SHELXL-97 (Sheldrick, 2008)'
_computing_structure_solution 'SHELXS-97 (Sheldrick, 2008)'
_diffrn_ambient_temperature 100(2)
_diffrn_detector_area_resol_mean 10.4752
_diffrn_measured_fraction_theta_full 0.985
_diffrn_measured_fraction_theta_max 0.970
_diffrn_measurement_device_type 'Xcalibur, Ruby, Gemini'
_diffrn_measurement_method '\w scans'
_diffrn_radiation_monochromator graphite
_diffrn_radiation_source 'Enhance (Mo) X-ray Source'
_diffrn_radiation_type MoK\a
_diffrn_radiation_wavelength 0.71073
_diffrn_reflns_av_R_equivalents 0.0329
_diffrn_reflns_av_sigmaI/netI 0.0301
_diffrn_reflns_limit_h_max 20
_diffrn_reflns_limit_h_min -22
_diffrn_reflns_limit_k_max 21
_diffrn_reflns_limit_k_min -23
_diffrn_reflns_limit_l_max 24
_diffrn_reflns_limit_l_min -20
_diffrn_reflns_number 35140
_diffrn_reflns_theta_full 26.00
_diffrn_reflns_theta_max 28.70
_diffrn_reflns_theta_min 3.07
_diffrn_standards_decay_% 0
_exptl_absorpt_coefficient_mu 0.196
_exptl_absorpt_correction_T_max 1.00000
_exptl_absorpt_correction_T_min 0.81974
_exptl_absorpt_correction_type multi-scan
_exptl_absorpt_process_details
;
CrysAlisPro, Oxford Diffraction Ltd.,
Version 1.171.33.41 (release 06-05-2009 CrysAlis171 .NET)
(compiled May 6 2009,17:20:42)
Empirical absorption correction using spherical harmonics,
implemented in SCALE3 ABSPACK scaling algorithm.
;
_exptl_crystal_colour black
_exptl_crystal_density_diffrn 1.588
_exptl_crystal_density_method 'not measured'
_exptl_crystal_description plate
_exptl_crystal_F_000 2424
_exptl_crystal_size_max 0.50
_exptl_crystal_size_mid 0.30
_exptl_crystal_size_min 0.15
_refine_diff_density_max 0.403
_refine_diff_density_min -0.476
_refine_diff_density_rms 0.062
_refine_ls_extinction_method none
_refine_ls_goodness_of_fit_ref 1.084
_refine_ls_hydrogen_treatment constr
_refine_ls_matrix_type full
_refine_ls_number_parameters 879
_refine_ls_number_reflns 12473
_refine_ls_number_restraints 440
_refine_ls_restrained_S_all 1.071
_refine_ls_R_factor_all 0.0586
_refine_ls_R_factor_gt 0.0458
_refine_ls_shift/su_max 0.010
_refine_ls_shift/su_mean 0.000
_refine_ls_structure_factor_coef Fsqd
_refine_ls_weighting_details 'calc w=1/[\s^2^(Fo^2^)+(0.0721P)^2^+1.5352P] where P=(Fo^2^+2Fc^2^)/3'
_refine_ls_weighting_scheme calc
_refine_ls_wR_factor_gt 0.1199
_refine_ls_wR_factor_ref 0.1266
_reflns_number_gt 10105
_reflns_number_total 12473
_reflns_threshold_expression >2\s(I)
_cod_data_source_file b927130a.txt
_cod_data_source_block C70_TDAE_C6H4Cl2
_cod_original_cell_volume 4969.3(7)
_cod_original_sg_symbol_H-M 'P 21/c'
_cod_database_code 7212412

loop_
_symmetry_equiv_pos_as_xyz
'x, y, z'
'-x, y+1/2, -z+1/2'
'-x, -y, -z'
'x, -y-1/2, z-1/2'

loop_
_atom_site_label
_atom_site_type_symbol
_atom_site_fract_x
_atom_site_fract_y
_atom_site_fract_z
_atom_site_U_iso_or_equiv
_atom_site_adp_type
_atom_site_occupancy
_atom_site_symmetry_multiplicity
_atom_site_calc_flag
_atom_site_refinement_flags
_atom_site_disorder_assembly
_atom_site_disorder_group
C1 C 0.39408(8) 0.23216(8) 0.35055(9) 0.0139(3) Uani 1 1 d U . .
C2 C 0.39209(8) 0.16316(8) 0.31018(8) 0.0133(3) Uani 1 1 d U . .
C3 C 0.16548(8) -0.07267(8) 0.39545(9) 0.0141(3) Uani 1 1 d U . .
C4 C 0.38722(8) -0.03463(8) 0.43426(8) 0.0128(2) Uani 1 1 d U . .
C5 C 0.32010(8) 0.14420(8) 0.24340(8) 0.0133(2) Uani 1 1 d U . .
C6 C 0.42820(8) 0.23238(8) 0.43370(9) 0.0145(3) Uani 1 1 d U . .
C7 C 0.25162(8) 0.19645(8) 0.21468(8) 0.0141(3) Uani 1 1 d U . .
C8 C 0.42547(8) 0.09194(8) 0.35148(8) 0.0125(2) Uani 1 1 d U . .
C9 C 0.03296(8) 0.14201(8) 0.16168(8) 0.0153(3) Uani 1 1 d U . .
C10 C 0.17500(9) 0.30282(8) 0.25430(9) 0.0161(3) Uani 1 1 d U . .
C11 C 0.22851(9) 0.05285(8) 0.57017(8) 0.0152(3) Uani 1 1 d U . .
C12 C 0.10657(8) 0.23392(8) 0.49924(9) 0.0159(3) Uani 1 1 d U . .
C13 C 0.20431(8) -0.03485(8) 0.25729(8) 0.0135(3) Uani 1 1 d U . .
C14 C 0.15437(8) -0.04043(8) 0.46553(9) 0.0143(3) Uani 1 1 d U . .
C15 C 0.22763(8) -0.01806(8) 0.52826(8) 0.0146(3) Uani 1 1 d U . .
C16 C 0.42779(8) 0.06025(8) 0.54436(8) 0.0135(3) Uani 1 1 d U . .
C17 C 0.01484(8) 0.12125(8) 0.45176(9) 0.0156(3) Uani 1 1 d U . .
C18 C 0.25269(8) 0.26924(8) 0.25725(9) 0.0150(3) Uani 1 1 d U . .
C19 C 0.35744(8) 0.26496(8) 0.52673(9) 0.0158(3) Uani 1 1 d U . .
C20 C 0.07747(8) 0.32189(8) 0.31676(9) 0.0162(3) Uani 1 1 d U . .
C21 C -0.00327(8) 0.24446(8) 0.37947(9) 0.0161(3) Uani 1 1 d U . .
C22 C 0.01257(8) 0.00666(8) 0.38336(9) 0.0152(3) Uani 1 1 d U . .
C24 C 0.02238(8) -0.02439(8) 0.31723(9) 0.0149(3) Uani 1 1 d U . .
C26 C 0.05894(8) 0.30331(8) 0.38290(9) 0.0163(3) Uani 1 1 d U . .
C27 C 0.37600(8) 0.28391(8) 0.46076(9) 0.0153(3) Uani 1 1 d U . .
C28 C 0.21057(9) 0.31445(8) 0.46521(9) 0.0159(3) Uani 1 1 d U . .
C29 C 0.32550(8) 0.16338(9) 0.59558(8) 0.0153(3) Uani 1 1 d U . .
C30 C 0.25376(9) 0.21499(9) 0.56980(8) 0.0158(3) Uani 1 1 d U . .
C31 C 0.23003(9) 0.33444(8) 0.39514(9) 0.0159(3) Uani 1 1 d U . .
C32 C 0.35288(8) -0.03092(8) 0.35206(8) 0.0128(2) Uani 1 1 d U . .
C33 C 0.09551(8) 0.26998(8) 0.20596(9) 0.0160(3) Uani 1 1 d U . .
C35 C 0.22505(8) 0.02936(8) 0.21404(8) 0.0134(3) Uani 1 1 d U . .
C36 C 0.15719(8) 0.10253(8) 0.55078(8) 0.0151(3) Uani 1 1 d U . .
C37 C 0.03464(8) 0.28233(8) 0.24413(9) 0.0160(3) Uani 1 1 d U . .
C38 C 0.32225(8) 0.28416(8) 0.32562(9) 0.0147(3) Uani 1 1 d U . .
C39 C 0.07351(8) 0.06745(8) 0.16608(8) 0.0151(3) Uani 1 1 d U . .
C40 C 0.16014(8) 0.08066(8) 0.17191(8) 0.0139(3) Uani 1 1 d U . .
C41 C 0.07966(8) 0.00092(8) 0.45730(9) 0.0151(3) Uani 1 1 d U . .
C42 C 0.11994(8) -0.04343(8) 0.25450(8) 0.0140(3) Uani 1 1 d U . .
C43 C 0.45918(8) 0.09170(8) 0.43176(8) 0.0130(2) Uani 1 1 d U . .
C44 C 0.24815(8) -0.08009(7) 0.39354(8) 0.0134(3) Uani 1 1 d U . .
C46 C 0.37254(8) 0.02853(8) 0.30882(8) 0.0130(2) Uani 1 1 d U . .
C47 C 0.39013(8) 0.19436(8) 0.56942(8) 0.0152(3) Uani 1 1 d U . .
C48 C 0.16400(8) 0.33514(8) 0.32232(9) 0.0162(3) Uani 1 1 d U . .
C49 C 0.30795(8) 0.06117(8) 0.24356(8) 0.0131(2) Uani 1 1 d U . .
C50 C 0.17295(8) 0.16321(8) 0.17160(8) 0.0145(3) Uani 1 1 d U . .
C51 C -0.05740(8) 0.12237(8) 0.31006(9) 0.0151(3) Uani 1 1 d U . .
C52 C 0.02686(8) 0.20132(8) 0.45162(9) 0.0162(3) Uani 1 1 d U . .
C53 C 0.09517(8) 0.20129(8) 0.16598(8) 0.0155(3) Uani 1 1 d U . .
C54 C -0.00738(8) 0.01785(8) 0.24472(9) 0.0152(3) Uani 1 1 d U . .
C55 C 0.43845(8) 0.14296(8) 0.54223(8) 0.0143(3) Uani 1 1 d U . .
C56 C 0.26717(8) -0.06152(8) 0.32579(8) 0.0128(2) Uani 1 1 d U . .
C57 C -0.02874(8) 0.08125(8) 0.37980(9) 0.0151(3) Uani 1 1 d U . .
C58 C 0.32242(8) -0.06102(8) 0.46052(8) 0.0133(2) Uani 1 1 d U . .
C59 C 0.31143(8) 0.31644(8) 0.39368(9) 0.0156(3) Uani 1 1 d U . .
C60 C 0.45775(8) 0.16236(8) 0.47327(8) 0.0136(3) Uani 1 1 d U . .
C61 C -0.04644(8) 0.09014(8) 0.24100(9) 0.0151(3) Uani 1 1 d U . .
C62 C 0.05367(8) 0.00652(8) 0.20643(8) 0.0146(3) Uani 1 1 d U . .
C63 C 0.31248(8) 0.08382(9) 0.59442(8) 0.0152(3) Uani 1 1 d U . .
C64 C 0.36453(8) 0.03132(8) 0.56855(8) 0.0143(3) Uani 1 1 d U . .
C65 C 0.45559(8) 0.02050(8) 0.48167(8) 0.0127(2) Uani 1 1 d U . .
C66 C 0.27354(8) 0.27811(8) 0.52789(9) 0.0156(3) Uani 1 1 d U . .
C67 C 0.08068(8) 0.07146(8) 0.49984(9) 0.0152(3) Uani 1 1 d U . .
C68 C 0.31110(8) -0.03248(8) 0.52794(8) 0.0145(3) Uani 1 1 d U . .
C69 C 0.12638(9) 0.29715(8) 0.45731(9) 0.0159(3) Uani 1 1 d U . .
C70 C -0.04487(8) 0.20625(8) 0.30946(9) 0.0154(3) Uani 1 1 d U . .
C72 C -0.02607(8) 0.15354(8) 0.19837(8) 0.0155(3) Uani 1 1 d U . .
C74 C 0.10074(8) -0.06248(8) 0.32276(9) 0.0142(3) Uani 1 1 d U . .
C76 C 0.17071(8) 0.18671(8) 0.55042(8) 0.0152(3) Uani 1 1 d U . .
C81 C -0.02568(8) 0.22560(8) 0.24052(9) 0.0162(3) Uani 1 1 d U . .
N1 N 0.32773(8) -0.05955(7) 0.04189(8) 0.0205(3) Uani 1 1 d U . .
N2 N 0.18456(8) -0.07111(7) 0.02493(8) 0.0190(3) Uani 1 1 d U . .
N3 N 0.35105(7) -0.19776(7) 0.13756(8) 0.0189(3) Uani 1 1 d U . .
N4 N 0.21866(7) -0.23643(7) 0.05446(8) 0.0177(2) Uani 1 1 d U . .
C201 C 0.26304(9) -0.10306(8) 0.04894(9) 0.0163(3) Uani 1 1 d U . .
C202 C 0.27740(8) -0.17928(8) 0.08023(9) 0.0158(3) Uani 1 1 d U . .
C203 C 0.33385(10) 0.02406(9) 0.05578(10) 0.0257(3) Uani 1 1 d U . .
H20A H 0.2872 0.0413 0.0721 0.038 Uiso 1 1 calc R . .
H20B H 0.3310 0.0512 0.0077 0.038 Uiso 1 1 calc R . .
H20C H 0.3875 0.0361 0.0969 0.038 Uiso 1 1 calc R . .
C204 C 0.15611(11) -0.01756(9) -0.04084(10) 0.0277(4) Uani 1 1 d U . .
H20D H 0.1978 -0.0158 -0.0670 0.042 Uiso 1 1 calc R . .
H20E H 0.1494 0.0347 -0.0221 0.042 Uiso 1 1 calc R . .
H20F H 0.1020 -0.0355 -0.0777 0.042 Uiso 1 1 calc R . .
C205 C 0.39121(10) -0.27271(9) 0.13790(11) 0.0256(3) Uani 1 1 d U . .
H20G H 0.3811 -0.3069 0.1768 0.038 Uiso 1 1 calc R . .
H20H H 0.4519 -0.2651 0.1509 0.038 Uiso 1 1 calc R . .
H20I H 0.3676 -0.2967 0.0862 0.038 Uiso 1 1 calc R . .
C206 C 0.20951(10) -0.29673(9) 0.10719(10) 0.0233(3) Uani 1 1 d U . .
H20J H 0.2412 -0.3432 0.1026 0.035 Uiso 1 1 calc R . .
H20K H 0.1498 -0.3102 0.0935 0.035 Uiso 1 1 calc R . .
H20L H 0.2313 -0.2774 0.1610 0.035 Uiso 1 1 calc R . .
C207 C 0.39860(10) -0.09479(10) 0.02627(11) 0.0264(3) Uani 1 1 d U . .
H20M H 0.4487 -0.0929 0.0736 0.040 Uiso 1 1 calc R . .
H20N H 0.4095 -0.0660 -0.0156 0.040 Uiso 1 1 calc R . .
H20O H 0.3853 -0.1492 0.0103 0.040 Uiso 1 1 calc R . .
C208 C 0.12047(9) -0.09437(9) 0.05718(10) 0.0225(3) Uani 1 1 d U . .
H20P H 0.0805 -0.1300 0.0209 0.034 Uiso 1 1 calc R . .
H20Q H 0.0905 -0.0480 0.0651 0.034 Uiso 1 1 calc R . .
H20R H 0.1473 -0.1207 0.1073 0.034 Uiso 1 1 calc R . .
C209 C 0.39469(11) -0.14300(10) 0.19905(10) 0.0266(3) Uani 1 1 d U . .
H20S H 0.3624 -0.0944 0.1918 0.040 Uiso 1 1 calc R . .
H20T H 0.4507 -0.1320 0.1969 0.040 Uiso 1 1 calc R . .
H20U H 0.4004 -0.1657 0.2499 0.040 Uiso 1 1 calc R . .
C210 C 0.16528(10) -0.24285(9) -0.02674(10) 0.0238(3) Uani 1 1 d U . .
H21A H 0.1715 -0.1959 -0.0550 0.036 Uiso 1 1 calc R . .
H21B H 0.1064 -0.2482 -0.0302 0.036 Uiso 1 1 calc R . .
H21C H 0.1819 -0.2888 -0.0500 0.036 Uiso 1 1 calc R . .
Cl1 Cl 0.25557(10) -0.49769(7) 0.27014(10) 0.0338(3) Uani 0.750(2) 1 d PDU A 1
Cl2 Cl 0.44496(4) -0.47295(5) 0.27785(4) 0.0519(3) Uani 0.750(2) 1 d PDU A 1
C1S C 0.30899(8) -0.41266(7) 0.30413(8) 0.0193(4) Uani 0.750(2) 1 d PGDU A 1
C2S C 0.39260(8) -0.40256(8) 0.31042(9) 0.0273(5) Uani 0.750(2) 1 d PGDU A 1
C3S C 0.43367(7) -0.33291(10) 0.33917(10) 0.0326(5) Uani 0.750(2) 1 d PGDU A 1
H3S H 0.4908 -0.3260 0.3435 0.039 Uiso 0.750(2) 1 calc PR A 1
C4S C 0.39113(11) -0.27335(8) 0.36163(11) 0.0363(6) Uani 0.750(2) 1 d PGDU A 1
H4S H 0.4192 -0.2257 0.3813 0.044 Uiso 0.750(2) 1 calc PR A 1
C5S C 0.30752(11) -0.28344(8) 0.35534(11) 0.0294(6) Uani 0.750(2) 1 d PGDU A 1
H5S H 0.2784 -0.2427 0.3707 0.035 Uiso 0.750(2) 1 calc PR A 1
C6S C 0.26645(7) -0.35310(9) 0.32659(10) 0.0223(5) Uani 0.750(2) 1 d PGDU A 1
H6S H 0.2093 -0.3600 0.3223 0.027 Uiso 0.750(2) 1 calc PR A 1
Cl3 Cl 0.2660(2) -0.3174(3) 0.3411(2) 0.0284(9) Uani 0.1252(10) 1 d PDU A 2
Cl4 Cl 0.2424(5) -0.4904(5) 0.2721(8) 0.057(4) Uani 0.1252(10) 1 d PDU A 2
C7S C 0.3456(3) -0.3655(4) 0.3220(6) 0.0398(12) Uiso 0.1252(10) 1 d PGDU A 2
C8S C 0.3351(4) -0.4401(4) 0.2902(6) 0.0398(12) Uiso 0.1252(10) 1 d PGDU A 2
C9S C 0.4012(5) -0.4764(4) 0.2750(6) 0.0398(12) Uiso 0.1252(10) 1 d PGDU A 2
H9S H 0.3940 -0.5274 0.2532 0.048 Uiso 0.1252(10) 1 calc PR A 2
C10S C 0.4779(5) -0.4381(5) 0.2915(6) 0.0398(12) Uiso 0.1252(10) 1 d PGDU A 2
H10S H 0.5230 -0.4629 0.2811 0.048 Uiso 0.1252(10) 1 calc PR A 2
C11S C 0.4884(4) -0.3635(6) 0.3233(7) 0.0398(12) Uiso 0.1252(10) 1 d PGDU A 2
H11S H 0.5407 -0.3374 0.3346 0.048 Uiso 0.1252(10) 1 calc PR A 2
C12S C 0.4222(4) -0.3272(4) 0.3386(7) 0.0398(12) Uiso 0.1252(10) 1 d PGDU A 2
H12S H 0.4294 -0.2762 0.3603 0.048 Uiso 0.1252(10) 1 calc PR A 2
Cl5 Cl 0.4947(3) -0.3441(4) 0.3271(4) 0.086(2) Uani 0.1252(10) 1 d PDU A 3
Cl6 Cl 0.3379(6) -0.2632(3) 0.3559(6) 0.110(4) Uani 0.1252(10) 1 d PDU A 3
C21S C 0.4008(4) -0.3919(4) 0.3089(6) 0.0398(12) Uiso 0.1252(10) 1 d PGDU A 3
C22S C 0.3336(4) -0.3581(4) 0.3243(6) 0.0398(12) Uiso 0.1252(10) 1 d PGDU A 3
C23S C 0.2598(4) -0.4001(5) 0.3114(6) 0.0398(12) Uiso 0.1252(10) 1 d PGDU A 3
H23S H 0.2138 -0.3770 0.3220 0.048 Uiso 0.1252(10) 1 calc PR A 3
C24S C 0.2532(5) -0.4760(5) 0.2831(6) 0.0398(12) Uiso 0.1252(10) 1 d PGDU A 3
H24S H 0.2028 -0.5048 0.2743 0.048 Uiso 0.1252(10) 1 calc PR A 3
C25S C 0.3205(5) -0.5099(4) 0.2677(6) 0.0398(12) Uiso 0.1252(10) 1 d PGDU A 3
H25S H 0.3160 -0.5617 0.2484 0.048 Uiso 0.1252(10) 1 calc PR A 3
C26S C 0.3943(5) -0.4678(4) 0.2806(5) 0.0398(12) Uiso 0.1252(10) 1 d PGDU A 3
H26S H 0.4403 -0.4909 0.2701 0.048 Uiso 0.1252(10) 1 calc PRD A 3

loop_
_atom_site_aniso_label
_atom_site_aniso_U_11
_atom_site_aniso_U_22
_atom_site_aniso_U_33
_atom_site_aniso_U_23
_atom_site_aniso_U_13
_atom_site_aniso_U_12
C1 0.0115(5) 0.0135(6) 0.0176(7) 0.0023(5) 0.0060(5) -0.0035(4)
C2 0.0109(5) 0.0164(6) 0.0141(7) 0.0026(5) 0.0063(5) -0.0008(5)
C3 0.0148(6) 0.0075(6) 0.0201(7) 0.0028(5) 0.0061(5) -0.0011(4)
C4 0.0112(5) 0.0097(6) 0.0163(6) -0.0006(5) 0.0029(5) 0.0036(4)
C5 0.0135(6) 0.0174(6) 0.0106(6) 0.0020(5) 0.0064(5) -0.0003(5)
C6 0.0104(6) 0.0142(6) 0.0175(7) -0.0028(5) 0.0033(5) -0.0042(4)
C7 0.0149(6) 0.0166(6) 0.0118(7) 0.0053(5) 0.0058(5) -0.0006(5)
C8 0.0102(5) 0.0142(6) 0.0150(6) -0.0006(5) 0.0067(5) 0.0001(4)
C9 0.0131(6) 0.0185(6) 0.0103(7) 0.0018(5) -0.0012(5) 0.0014(5)
C10 0.0175(6) 0.0109(6) 0.0190(7) 0.0071(5) 0.0051(5) 0.0011(5)
C11 0.0174(6) 0.0196(7) 0.0101(6) 0.0041(5) 0.0066(5) 0.0020(5)
C12 0.0158(6) 0.0178(7) 0.0166(7) -0.0046(5) 0.0087(5) 0.0038(5)
C13 0.0140(6) 0.0118(6) 0.0141(7) -0.0050(5) 0.0040(5) 0.0000(5)
C14 0.0155(6) 0.0109(6) 0.0176(7) 0.0053(5) 0.0072(5) -0.0006(5)
C15 0.0163(6) 0.0143(6) 0.0144(7) 0.0067(5) 0.0069(5) 0.0023(5)
C16 0.0111(5) 0.0166(6) 0.0097(6) 0.0002(5) -0.0005(5) 0.0032(5)
C17 0.0114(6) 0.0207(6) 0.0180(7) 0.0010(5) 0.0094(5) 0.0013(5)
C18 0.0162(6) 0.0124(6) 0.0176(7) 0.0066(5) 0.0073(5) -0.0010(5)
C19 0.0146(6) 0.0133(6) 0.0171(7) -0.0071(5) 0.0026(5) -0.0018(5)
C20 0.0158(6) 0.0083(6) 0.0227(7) 0.0024(5) 0.0045(5) 0.0047(5)
C21 0.0125(6) 0.0150(6) 0.0221(7) -0.0005(5) 0.0076(5) 0.0053(5)
C22 0.0112(6) 0.0137(6) 0.0220(7) 0.0027(5) 0.0072(5) -0.0031(5)
C24 0.0107(5) 0.0112(6) 0.0216(7) -0.0009(5) 0.0041(5) -0.0044(4)
C26 0.0147(6) 0.0114(6) 0.0228(7) -0.0019(5) 0.0063(5) 0.0051(5)
C27 0.0129(6) 0.0101(6) 0.0209(7) -0.0037(5) 0.0034(5) -0.0038(4)
C28 0.0176(6) 0.0095(6) 0.0203(7) -0.0061(5) 0.0060(5) 0.0005(5)
C29 0.0159(6) 0.0206(6) 0.0078(6) -0.0042(5) 0.0018(5) 0.0017(5)
C30 0.0177(6) 0.0187(7) 0.0108(7) -0.0057(5) 0.0048(5) 0.0024(5)
C31 0.0181(6) 0.0070(6) 0.0223(7) -0.0018(5) 0.0065(5) 0.0000(5)
C32 0.0111(5) 0.0112(6) 0.0157(6) -0.0025(5) 0.0041(5) 0.0040(4)
C33 0.0160(6) 0.0147(6) 0.0155(7) 0.0073(5) 0.0029(5) 0.0027(5)
C35 0.0135(5) 0.0162(6) 0.0103(6) -0.0037(5) 0.0036(5) 0.0001(5)
C36 0.0166(6) 0.0201(6) 0.0114(7) 0.0020(5) 0.0086(5) 0.0028(5)
C37 0.0146(6) 0.0123(6) 0.0184(7) 0.0060(5) 0.0023(5) 0.0054(5)
C38 0.0148(6) 0.0099(6) 0.0197(7) 0.0044(5) 0.0065(5) -0.0024(4)
C39 0.0129(6) 0.0193(6) 0.0101(7) -0.0028(5) 0.0001(5) 0.0003(5)
C40 0.0149(6) 0.0195(6) 0.0067(6) -0.0011(5) 0.0030(5) -0.0001(5)
C41 0.0143(6) 0.0151(6) 0.0184(7) 0.0043(5) 0.0089(5) -0.0024(5)
C42 0.0136(6) 0.0113(6) 0.0148(7) -0.0050(5) 0.0021(5) -0.0023(4)
C43 0.0075(5) 0.0151(6) 0.0157(6) -0.0008(5) 0.0030(5) 0.0009(4)
C44 0.0141(6) 0.0066(6) 0.0182(7) 0.0003(5) 0.0038(5) 0.0011(4)
C46 0.0115(5) 0.0161(6) 0.0120(6) -0.0028(5) 0.0048(5) 0.0020(4)
C47 0.0132(6) 0.0179(7) 0.0116(7) -0.0057(5) 0.0004(5) -0.0007(5)
C48 0.0164(6) 0.0073(6) 0.0241(7) 0.0034(5) 0.0062(5) 0.0016(5)
C49 0.0130(5) 0.0174(6) 0.0103(6) -0.0022(5) 0.0058(5) 0.0006(5)
C50 0.0149(6) 0.0194(6) 0.0087(6) 0.0039(5) 0.0032(5) 0.0013(5)
C51 0.0079(5) 0.0167(6) 0.0202(7) 0.0004(5) 0.0041(5) 0.0008(5)
C52 0.0128(6) 0.0189(6) 0.0193(7) -0.0018(5) 0.0084(5) 0.0038(5)
C53 0.0150(6) 0.0198(7) 0.0098(7) 0.0059(5) 0.0019(5) 0.0024(5)
C54 0.0101(6) 0.0148(6) 0.0177(7) -0.0032(5) 0.0012(5) -0.0040(4)
C55 0.0097(5) 0.0165(6) 0.0132(6) -0.0022(5) -0.0004(5) 0.0008(5)
C56 0.0128(5) 0.0089(6) 0.0162(6) -0.0028(5) 0.0042(5) 0.0011(4)
C57 0.0097(5) 0.0175(6) 0.0201(7) 0.0013(5) 0.0077(5) -0.0006(5)
C58 0.0132(5) 0.0088(6) 0.0159(6) 0.0032(5) 0.0024(5) 0.0034(4)
C59 0.0152(6) 0.0083(6) 0.0223(7) -0.0007(5) 0.0050(5) -0.0032(4)
C60 0.0076(5) 0.0154(6) 0.0158(7) -0.0025(5) 0.0014(5) -0.0023(4)
C61 0.0072(5) 0.0182(6) 0.0172(7) -0.0001(5) 0.0006(5) -0.0007(4)
C62 0.0121(6) 0.0147(6) 0.0134(7) -0.0048(5) -0.0003(5) -0.0019(5)
C63 0.0159(6) 0.0213(6) 0.0080(6) 0.0015(5) 0.0036(5) 0.0035(5)
C64 0.0146(6) 0.0174(6) 0.0090(6) 0.0033(5) 0.0015(5) 0.0039(5)
C65 0.0092(5) 0.0142(6) 0.0131(6) -0.0008(5) 0.0018(5) 0.0025(4)
C66 0.0160(6) 0.0135(6) 0.0166(7) -0.0078(5) 0.0045(5) -0.0001(5)
C67 0.0147(6) 0.0192(6) 0.0157(7) 0.0033(5) 0.0102(5) 0.0012(5)
C68 0.0148(6) 0.0131(6) 0.0148(7) 0.0061(5) 0.0042(5) 0.0031(5)
C69 0.0174(6) 0.0117(6) 0.0191(7) -0.0047(5) 0.0070(5) 0.0036(5)
C70 0.0087(5) 0.0157(6) 0.0211(7) 0.0013(5) 0.0041(5) 0.0034(5)
C72 0.0100(5) 0.0185(6) 0.0141(7) 0.0021(5) -0.0009(5) 0.0018(5)
C74 0.0126(6) 0.0084(6) 0.0209(7) -0.0019(5) 0.0048(5) -0.0027(4)
C76 0.0166(6) 0.0199(6) 0.0111(7) -0.0032(5) 0.0072(5) 0.0028(5)
C81 0.0118(6) 0.0161(6) 0.0180(7) 0.0039(5) 0.0015(5) 0.0054(5)
N1 0.0230(6) 0.0154(6) 0.0227(7) 0.0009(5) 0.0074(5) -0.0029(5)
N2 0.0200(6) 0.0135(6) 0.0202(7) -0.0003(5) 0.0029(5) 0.0020(4)
N3 0.0174(6) 0.0162(6) 0.0211(7) -0.0004(5) 0.0039(5) 0.0013(4)
N4 0.0181(5) 0.0124(6) 0.0220(7) -0.0001(5) 0.0061(5) -0.0008(4)
C201 0.0188(6) 0.0131(6) 0.0157(7) -0.0022(5) 0.0045(5) -0.0009(5)
C202 0.0162(6) 0.0137(6) 0.0181(7) -0.0005(5) 0.0068(5) 0.0004(5)
C203 0.0277(8) 0.0160(7) 0.0280(9) 0.0021(6) 0.0029(7) -0.0063(6)
C204 0.0271(8) 0.0188(8) 0.0264(9) 0.0042(6) -0.0047(6) -0.0003(6)
C205 0.0191(7) 0.0225(8) 0.0347(10) 0.0029(7) 0.0086(6) 0.0079(6)
C206 0.0232(7) 0.0167(7) 0.0335(9) 0.0028(6) 0.0144(6) -0.0020(6)
C207 0.0251(7) 0.0293(8) 0.0273(9) -0.0007(7) 0.0120(7) -0.0040(6)
C208 0.0204(7) 0.0204(7) 0.0260(9) -0.0071(6) 0.0070(6) 0.0024(6)
C209 0.0299(8) 0.0250(8) 0.0188(8) -0.0015(6) 0.0008(6) -0.0028(6)
C210 0.0253(7) 0.0182(7) 0.0243(8) -0.0074(6) 0.0040(6) -0.0024(6)
Cl1 0.0437(7) 0.0164(4) 0.0369(6) -0.0062(3) 0.0084(5) -0.0093(3)
Cl2 0.0318(4) 0.0852(6) 0.0359(4) -0.0099(4) 0.0082(3) 0.0234(3)
C1S 0.0185(8) 0.0190(9) 0.0145(10) 0.0024(7) -0.0017(7) -0.0051(7)
C2S 0.0205(9) 0.0414(12) 0.0167(11) 0.0003(9) 0.0023(8) 0.0001(8)
C3S 0.0229(10) 0.0588(14) 0.0141(11) -0.0017(10) 0.0039(8) -0.0209(9)
C4S 0.0482(14) 0.0349(14) 0.0207(13) -0.0063(10) 0.0055(11) -0.0276(11)
C5S 0.0430(14) 0.0187(13) 0.0233(14) 0.0000(11) 0.0074(12) -0.0038(11)
C6S 0.0193(10) 0.0204(12) 0.0212(13) -0.0022(10) -0.0005(8) -0.0055(9)
Cl3 0.0238(16) 0.034(2) 0.028(2) -0.0072(17) 0.0105(14) 0.0054(16)
Cl4 0.020(2) 0.078(7) 0.063(6) 0.004(5) 0.000(3) -0.024(3)
Cl5 0.048(3) 0.112(6) 0.079(4) 0.033(4) -0.001(3) -0.009(3)
Cl6 0.219(13) 0.051(4) 0.095(7) 0.023(4) 0.097(8) 0.030(6)

loop_
_atom_type_symbol
_atom_type_description
_atom_type_scat_dispersion_real
_atom_type_scat_dispersion_imag
_atom_type_scat_source
C C 0.0033 0.0016 'International Tables Vol C Tables 4.2.6.8 and 6.1.1.4'
H H 0.0000 0.0000 'International Tables Vol C Tables 4.2.6.8 and 6.1.1.4'
N N 0.0061 0.0033 'International Tables Vol C Tables 4.2.6.8 and 6.1.1.4'
Cl Cl 0.1484 0.1585 'International Tables Vol C Tables 4.2.6.8 and 6.1.1.4'

loop_
_geom_angle_atom_site_label_1
_geom_angle_atom_site_label_2
_geom_angle_atom_site_label_3
_geom_angle
_geom_angle_site_symmetry_3
C2 C1 C6 119.63(13) .
C2 C1 C38 119.59(13) .
C6 C1 C38 108.70(12) .
C1 C2 C5 120.21(12) .
C1 C2 C8 120.65(13) .
C5 C2 C8 108.50(12) .
C74 C3 C44 116.16(13) .
C74 C3 C14 118.91(12) .
C44 C3 C14 118.75(12) .
C32 C4 C58 106.98(12) .
C32 C4 C65 122.21(12) .
C58 C4 C65 122.35(13) .
C7 C5 C2 121.28(13) .
C7 C5 C49 121.88(12) .
C2 C5 C49 107.64(12) .
C60 C6 C1 119.21(12) .
C60 C6 C27 119.78(13) .
C1 C6 C27 107.08(12) .
C50 C7 C5 116.45(13) .
C50 C7 C18 118.39(12) .
C5 C7 C18 118.91(13) .
C43 C8 C2 120.15(12) .
C43 C8 C46 121.39(12) .
C2 C8 C46 107.16(12) .
C72 C9 C39 120.34(13) .
C72 C9 C53 120.19(13) .
C39 C9 C53 107.27(11) .
C18 C10 C48 121.39(13) .
C18 C10 C33 121.35(13) .
C48 C10 C33 108.00(12) .
C36 C11 C15 121.64(13) .
C36 C11 C63 121.39(13) .
C15 C11 C63 107.76(12) .
C76 C12 C69 121.20(12) .
C76 C12 C52 121.39(13) .
C69 C12 C52 108.29(13) .
C56 C13 C42 116.12(13) .
C56 C13 C35 118.29(12) .
C42 C13 C35 118.91(12) .
C41 C14 C15 116.80(13) .
C41 C14 C3 118.48(13) .
C15 C14 C3 117.85(12) .
C14 C15 C11 120.32(12) .
C14 C15 C68 122.44(13) .
C11 C15 C68 108.60(12) .
C64 C16 C55 118.84(12) .
C64 C16 C65 123.22(12) .
C55 C16 C65 110.16(12) .
C52 C17 C67 120.36(13) .
C52 C17 C57 119.92(13) .
C67 C17 C57 108.63(12) .
C38 C18 C10 116.01(13) .
C38 C18 C7 118.46(12) .
C10 C18 C7 118.88(12) .
C27 C19 C47 120.48(12) .
C27 C19 C66 119.69(13) .
C47 C19 C66 108.58(12) .
C26 C20 C37 120.01(13) .
C26 C20 C48 120.12(13) .
C37 C20 C48 108.23(13) .
C70 C21 C52 120.34(13) .
C70 C21 C26 119.92(14) .
C52 C21 C26 107.22(12) .
C24 C22 C41 120.06(12) .
C24 C22 C57 120.20(13) .
C41 C22 C57 108.38(13) .
C22 C24 C54 120.06(13) .
C22 C24 C74 119.72(13) .
C54 C24 C74 108.18(12) .
C20 C26 C21 120.25(14) .
C20 C26 C69 119.56(12) .
C21 C26 C69 108.48(13) .
C19 C27 C59 119.78(12) .
C19 C27 C6 120.06(13) .
C59 C27 C6 108.54(13) .
C66 C28 C69 116.27(13) .
C66 C28 C31 118.45(12) .
C69 C28 C31 118.79(13) .
C63 C29 C47 119.71(12) .
C63 C29 C30 119.27(12) .
C47 C29 C30 108.40(13) .
C76 C30 C66 121.49(13) .
C76 C30 C29 121.58(13) .
C66 C30 C29 108.21(12) .
C48 C31 C59 116.21(13) .
C48 C31 C28 118.72(12) .
C59 C31 C28 118.45(13) .
C46 C32 C4 122.85(12) .
C46 C32 C56 118.68(12) .
C4 C32 C56 109.34(12) .
C53 C33 C10 119.17(12) .
C53 C33 C37 120.34(13) .
C10 C33 C37 108.47(13) .
C40 C35 C49 116.55(12) .
C40 C35 C13 118.43(12) .
C49 C35 C13 118.07(12) .
C67 C36 C11 116.45(13) .
C67 C36 C76 118.62(12) .
C11 C36 C76 118.23(12) .
C81 C37 C20 119.90(14) .
C81 C37 C33 120.47(13) .
C20 C37 C33 107.26(12) .
C18 C38 C59 121.41(12) .
C18 C38 C1 121.28(13) .
C59 C38 C1 108.10(12) .
C62 C39 C9 120.07(13) .
C62 C39 C40 120.22(12) .
C9 C39 C40 108.39(12) .
C35 C40 C50 121.88(12) .
C35 C40 C39 121.32(13) .
C50 C40 C39 107.73(12) .
C14 C41 C67 121.53(13) .
C14 C41 C22 121.52(13) .
C67 C41 C22 108.01(12) .
C13 C42 C74 121.39(12) .
C13 C42 C62 121.44(13) .
C74 C42 C62 107.64(12) .
C8 C43 C60 118.92(12) .
C8 C43 C65 123.15(12) .
C60 C43 C65 110.26(12) .
C3 C44 C56 121.64(13) .
C3 C44 C58 122.16(13) .
C56 C44 C58 107.00(11) .
C32 C46 C49 119.69(12) .
C32 C46 C8 117.75(12) .
C49 C46 C8 107.93(12) .
C55 C47 C29 119.21(13) .
C55 C47 C19 119.81(13) .
C29 C47 C19 107.20(12) .
C31 C48 C10 121.15(12) .
C31 C48 C20 121.11(14) .
C10 C48 C20 108.03(13) .
C46 C49 C35 122.46(13) .
C46 C49 C5 108.75(12) .
C35 C49 C5 120.01(12) .
C7 C50 C40 120.77(12) .
C7 C50 C53 121.30(13) .
C40 C50 C53 108.20(12) .
C57 C51 C61 119.76(13) .
C57 C51 C70 120.22(13) .
C61 C51 C70 107.96(13) .
C17 C52 C12 119.30(13) .
C17 C52 C21 120.21(14) .
C12 C52 C21 108.33(12) .
C33 C53 C50 120.68(13) .
C33 C53 C9 119.80(13) .
C50 C53 C9 108.40(12) .
C61 C54 C24 120.09(13) .
C61 C54 C62 120.08(13) .
C24 C54 C62 107.19(12) .
C47 C55 C16 121.19(13) .
C47 C55 C60 119.87(13) .
C16 C55 C60 108.67(12) .
C13 C56 C44 121.20(12) .
C13 C56 C32 122.36(12) .
C44 C56 C32 107.04(12) .
C51 C57 C17 120.14(13) .
C51 C57 C22 120.00(13) .
C17 C57 C22 107.01(12) .
C68 C58 C4 122.99(13) .
C68 C58 C44 118.51(12) .
C4 C58 C44 109.41(12) .
C31 C59 C38 121.11(13) .
C31 C59 C27 121.54(14) .
C38 C59 C27 107.57(12) .
C6 C60 C43 121.30(13) .
C6 C60 C55 119.93(12) .
C43 C60 C55 108.45(12) .
C54 C61 C72 119.79(13) .
C54 C61 C51 119.88(13) .
C72 C61 C51 107.96(12) .
C39 C62 C42 119.41(12) .
C39 C62 C54 120.04(13) .
C42 C62 C54 108.69(12) .
C29 C63 C11 120.37(12) .
C29 C63 C64 120.49(12) .
C11 C63 C64 108.54(12) .
C16 C64 C63 120.41(13) .
C16 C64 C68 121.46(13) .
C63 C64 C68 107.09(11) .
C4 C65 C43 109.61(11) .
C4 C65 C16 109.42(11) .
C43 C65 C16 100.04(11) .
C4 C65 C65 113.03(13) 3_656
C43 C65 C65 112.17(13) 3_656
C16 C65 C65 111.81(14) 3_656
C28 C66 C30 121.16(12) .
C28 C66 C19 121.85(13) .
C30 C66 C19 107.60(12) .
C36 C67 C41 120.79(12) .
C36 C67 C17 121.30(13) .
C41 C67 C17 107.95(13) .
C58 C68 C15 119.85(13) .
C58 C68 C64 117.64(12) .
C15 C68 C64 107.99(12) .
C28 C69 C12 121.19(13) .
C28 C69 C26 121.45(13) .
C12 C69 C26 107.66(12) .
C21 C70 C81 119.88(13) .
C21 C70 C51 119.16(13) .
C81 C70 C51 108.14(13) .
C9 C72 C61 119.68(13) .
C9 C72 C81 120.07(13) .
C61 C72 C81 108.18(13) .
C3 C74 C42 120.81(12) .
C3 C74 C24 121.07(13) .
C42 C74 C24 108.29(12) .
C30 C76 C12 116.04(13) .
C30 C76 C36 118.81(12) .
C12 C76 C36 118.80(13) .
C37 C81 C70 120.03(14) .
C37 C81 C72 119.13(13) .
C70 C81 C72 107.76(12) .
C201 N1 C203 122.22(13) .
C201 N1 C207 122.17(13) .
C203 N1 C207 115.43(13) .
C201 N2 C204 121.85(14) .
C201 N2 C208 122.61(13) .
C204 N2 C208 115.20(13) .
C202 N3 C205 120.83(13) .
C202 N3 C209 122.02(13) .
C205 N3 C209 117.11(13) .
C202 N4 C210 122.14(13) .
C202 N4 C206 120.98(13) .
C210 N4 C206 116.82(12) .
N2 C201 N1 118.28(13) .
N2 C201 C202 120.98(13) .
N1 C201 C202 120.73(13) .
N4 C202 N3 117.72(13) .
N4 C202 C201 121.56(13) .
N3 C202 C201 120.71(13) .
N1 C203 H20A 109.5 .
N1 C203 H20B 109.5 .
H20A C203 H20B 109.5 .
N1 C203 H20C 109.5 .
H20A C203 H20C 109.5 .
H20B C203 H20C 109.5 .
N2 C204 H20D 109.5 .
N2 C204 H20E 109.5 .
H20D C204 H20E 109.5 .
N2 C204 H20F 109.5 .
H20D C204 H20F 109.5 .
H20E C204 H20F 109.5 .
N3 C205 H20G 109.5 .
N3 C205 H20H 109.5 .
H20G C205 H20H 109.5 .
N3 C205 H20I 109.5 .
H20G C205 H20I 109.5 .
H20H C205 H20I 109.5 .
N4 C206 H20J 109.5 .
N4 C206 H20K 109.5 .
H20J C206 H20K 109.5 .
N4 C206 H20L 109.5 .
H20J C206 H20L 109.5 .
H20K C206 H20L 109.5 .
N1 C207 H20M 109.5 .
N1 C207 H20N 109.5 .
H20M C207 H20N 109.5 .
N1 C207 H20O 109.5 .
H20M C207 H20O 109.5 .
H20N C207 H20O 109.5 .
N2 C208 H20P 109.5 .
N2 C208 H20Q 109.5 .
H20P C208 H20Q 109.5 .
N2 C208 H20R 109.5 .
H20P C208 H20R 109.5 .
H20Q C208 H20R 109.5 .
N3 C209 H20S 109.5 .
N3 C209 H20T 109.5 .
H20S C209 H20T 109.5 .
N3 C209 H20U 109.5 .
H20S C209 H20U 109.5 .
H20T C209 H20U 109.5 .
N4 C210 H21A 109.5 .
N4 C210 H21B 109.5 .
H21A C210 H21B 109.5 .
N4 C210 H21C 109.5 .
H21A C210 H21C 109.5 .
H21B C210 H21C 109.5 .
C2S C1S C6S 120.0 .
C2S C1S Cl1 122.01(11) .
C6S C1S Cl1 117.98(11) .
C1S C2S C3S 120.0 .
C1S C2S Cl2 121.00(9) .
C3S C2S Cl2 118.89(9) .
C4S C3S C2S 120.0 .
C4S C3S H3S 120.0 .
C2S C3S H3S 120.0 .
C3S C4S C5S 120.0 .
C3S C4S H4S 120.0 .
C5S C4S H4S 120.0 .
C4S C5S C6S 120.0 .
C4S C5S H5S 120.0 .
C6S C5S H5S 120.0 .
C5S C6S C1S 120.0 .
C5S C6S H6S 120.0 .
C1S C6S H6S 120.0 .
C8S C7S C12S 120.0 .
C8S C7S Cl3 122.07(19) .
C12S C7S Cl3 117.92(19) .
C7S C8S C9S 120.0 .
C7S C8S Cl4 121.26(18) .
C9S C8S Cl4 118.70(18) .
C10S C9S C8S 120.0 .
C10S C9S H9S 120.0 .
C8S C9S H9S 120.0 .
C11S C10S C9S 120.0 .
C11S C10S H10S 120.0 .
C9S C10S H10S 120.0 .
C12S C11S C10S 120.0 .
C12S C11S H11S 120.0 .
C10S C11S H11S 120.0 .
C11S C12S C7S 120.0 .
C11S C12S H12S 120.0 .
C7S C12S H12S 120.0 .
C22S C21S C26S 120.0 .
C22S C21S Cl5 121.99(19) .
C26S C21S Cl5 117.97(19) .
C23S C22S C21S 120.0 .
C23S C22S Cl6 118.63(18) .
C21S C22S Cl6 121.33(17) .
C22S C23S C24S 120.0 .
C22S C23S H23S 120.0 .
C24S C23S H23S 120.0 .
C23S C24S C25S 120.0 .
C23S C24S H24S 120.0 .
C25S C24S H24S 120.0 .
C26S C25S C24S 120.0 .
C26S C25S H25S 120.0 .
C24S C25S H25S 120.0 .
C25S C26S C21S 120.0 .
C25S C26S H26S 120.0 .
C21S C26S H26S 120.0 .

loop_
_geom_bond_atom_site_label_1
_geom_bond_atom_site_label_2
_geom_bond_distance
_geom_bond_site_symmetry_2
C1 C2 1.388(2) .
C1 C6 1.426(2) .
C1 C38 1.4480(18) .
C2 C5 1.4320(19) .
C2 C8 1.4435(19) .
C3 C74 1.410(2) .
C3 C44 1.4169(18) .
C3 C14 1.464(2) .
C4 C32 1.411(2) .
C4 C58 1.4140(18) .
C4 C65 1.5130(18) .
C5 C7 1.4142(19) .
C5 C49 1.4382(19) .
C6 C60 1.4010(19) .
C6 C27 1.4510(19) .
C7 C50 1.4115(19) .
C7 C18 1.467(2) .
C8 C43 1.377(2) .
C8 C46 1.4521(19) .
C9 C72 1.3954(19) .
C9 C39 1.440(2) .
C9 C53 1.4455(19) .
C10 C18 1.4189(19) .
C10 C48 1.429(2) .
C10 C33 1.4439(19) .
C11 C36 1.4185(19) .
C11 C15 1.434(2) .
C11 C63 1.4360(19) .
C12 C76 1.4161(19) .
C12 C69 1.432(2) .
C12 C52 1.4414(19) .
C13 C56 1.4092(19) .
C13 C42 1.4184(18) .
C13 C35 1.466(2) .
C14 C41 1.4112(19) .
C14 C15 1.419(2) .
C15 C68 1.4357(18) .
C16 C64 1.3831(19) .
C16 C55 1.431(2) .
C16 C65 1.5385(19) .
C17 C52 1.388(2) .
C17 C67 1.4371(19) .
C17 C57 1.439(2) .
C18 C38 1.412(2) .
C19 C27 1.384(2) .
C19 C47 1.442(2) .
C19 C66 1.4446(18) .
C20 C26 1.385(2) .
C20 C37 1.442(2) .
C20 C48 1.4500(18) .
C21 C70 1.392(2) .
C21 C52 1.442(2) .
C21 C26 1.444(2) .
C22 C24 1.381(2) .
C22 C41 1.436(2) .
C22 C57 1.4478(19) .
C24 C54 1.439(2) .
C24 C74 1.4497(18) .
C26 C69 1.445(2) .
C27 C59 1.442(2) .
C28 C66 1.411(2) .
C28 C69 1.4128(19) .
C28 C31 1.467(2) .
C29 C63 1.380(2) .
C29 C47 1.4376(19) .
C29 C30 1.4433(19) .
C30 C76 1.4112(19) .
C30 C66 1.430(2) .
C31 C48 1.411(2) .
C31 C59 1.4205(19) .
C32 C46 1.398(2) .
C32 C56 1.4587(18) .
C33 C53 1.384(2) .
C33 C37 1.4445(19) .
C35 C40 1.4099(19) .
C35 C49 1.4259(18) .
C36 C67 1.412(2) .
C36 C76 1.461(2) .
C37 C81 1.395(2) .
C38 C59 1.428(2) .
C39 C62 1.385(2) .
C39 C40 1.4503(18) .
C40 C50 1.432(2) .
C41 C67 1.434(2) .
C42 C74 1.430(2) .
C42 C62 1.4426(19) .
C43 C60 1.4334(19) .
C43 C65 1.5367(19) .
C44 C56 1.418(2) .
C44 C58 1.4562(19) .
C46 C49 1.4241(19) .
C47 C55 1.4039(19) .
C50 C53 1.4404(18) .
C51 C57 1.388(2) .
C51 C61 1.446(2) .
C51 C70 1.454(2) .
C54 C61 1.3949(19) .
C54 C62 1.4462(19) .
C55 C60 1.444(2) .
C58 C68 1.398(2) .
C61 C72 1.446(2) .
C63 C64 1.4475(19) .
C64 C68 1.449(2) .
C65 C65 1.583(2) 3_656
C70 C81 1.443(2) .
C72 C81 1.454(2) .
N1 C201 1.3667(18) .
N1 C203 1.453(2) .
N1 C207 1.456(2) .
N2 C201 1.3614(18) .
N2 C204 1.455(2) .
N2 C208 1.457(2) .
N3 C202 1.3595(18) .
N3 C205 1.4523(19) .
N3 C209 1.454(2) .
N4 C202 1.3586(18) .
N4 C210 1.450(2) .
N4 C206 1.457(2) .
C201 C202 1.413(2) .
C203 H20A 0.9800 .
C203 H20B 0.9800 .
C203 H20C 0.9800 .
C204 H20D 0.9800 .
C204 H20E 0.9800 .
C204 H20F 0.9800 .
C205 H20G 0.9800 .
C205 H20H 0.9800 .
C205 H20I 0.9800 .
C206 H20J 0.9800 .
C206 H20K 0.9800 .
C206 H20L 0.9800 .
C207 H20M 0.9800 .
C207 H20N 0.9800 .
C207 H20O 0.9800 .
C208 H20P 0.9800 .
C208 H20Q 0.9800 .
C208 H20R 0.9800 .
C209 H20S 0.9800 .
C209 H20T 0.9800 .
C209 H20U 0.9800 .
C210 H21A 0.9800 .
C210 H21B 0.9800 .
C210 H21C 0.9800 .
Cl1 C1S 1.7144(14) .
Cl2 C2S 1.7198(14) .
C1S C2S 1.3900 .
C1S C6S 1.3900 .
C2S C3S 1.3900 .
C3S C4S 1.3900 .
C3S H3S 0.9500 .
C4S C5S 1.3900 .
C4S H4S 0.9500 .
C5S C6S 1.3900 .
C5S H5S 0.9500 .
C6S H6S 0.9500 .
Cl3 C7S 1.715(2) .
Cl4 C8S 1.719(2) .
C7S C8S 1.3900 .
C7S C12S 1.3900 .
C8S C9S 1.3900 .
C9S C10S 1.3900 .
C9S H9S 0.9500 .
C10S C11S 1.3900 .
C10S H10S 0.9500 .
C11S C12S 1.3900 .
C11S H11S 0.9500 .
C12S H12S 0.9500 .
Cl5 C21S 1.715(2) .
Cl6 C22S 1.719(2) .
C21S C22S 1.3900 .
C21S C26S 1.3900 .
C22S C23S 1.3900 .
C23S C24S 1.3900 .
C23S H23S 0.9500 .
C24S C25S 1.3900 .
C24S H24S 0.9500 .
C25S C26S 1.3900 .
C25S H25S 0.9500 .
C26S H26S 0.9500 .
